data_7217885
loop_
_publ_author_name
'Frizzo, Clarissa Piccinin'
'Martins, Marcos A. P.'
'Tier, Aniele'
'Gindri, Izabelle M.'
'Meyer, Alexandre R.'
'Zanatta, Nilo'
'Bonacorso, Helio G.'
'Martins, Anna C. L.'

_publ_section_title
;
 Energetic and Topological Approach for Characterization of Supramolecular
 Clusters in Organic Crystals
;
_journal_name_full 'RSC Adv.'
_journal_paper_doi 10.1039/C4RA06040G
_journal_year 2014
_chemical_formula_moiety 'C10 H8 Cl3 N O'
_chemical_formula_sum 'C10 H8 Cl3 N O'
_chemical_formula_weight 264.52
_chemical_melting_point 376.1(10)
_chemical_name_common trichloro-4-phenylamino-3-buten-2-one
_chemical_name_systematic
;
        (E)-1,1,1-trichloro-4-phenylamino-3-buten-2-one
;
_space_group_IT_number 14
_symmetry_cell_setting monoclinic
_symmetry_space_group_name_Hall '-P 2yn'
_symmetry_space_group_name_H-M 'P 1 21/n 1'
_atom_sites_solution_hydrogens geom
_atom_sites_solution_primary direct
_atom_sites_solution_secondary difmap
_audit_conform_dict_location ftp://ftp.iucr.org/pub/cif_core.dic
_audit_conform_dict_name cif_core.dic
_audit_conform_dict_version 2.3
_audit_creation_date 2008-03-24T15:35:16-00:00
_audit_creation_method 'WinGX routine CIF_UPDATE'
_cell_angle_alpha 90
_cell_angle_beta 100.811(2)
_cell_angle_gamma 90
_cell_formula_units_Z 4
_cell_length_a 11.3649(3)
_cell_length_b 6.0949(2)
_cell_length_c 16.6562(5)
_cell_measurement_reflns_used 200
_cell_measurement_temperature 153(2)
_cell_measurement_theta_max 21.3705
_cell_measurement_theta_min 2.49
_cell_volume 1133.26(6)
_computing_cell_refinement 'BRUKER SAINT'
_computing_data_collection 'BRUKER APEX-II'
_computing_data_reduction 'BRUKER SOFTWARE'
_computing_molecular_graphics 'ORTEP-3 (Farrugia, 2000)'
_computing_publication_material 'SHELXL-97 (Shekdrick, 1997)'
_computing_structure_refinement 'SHELXL-97 (Sheldrick, 1997)'
_computing_structure_solution 'SHELX97 (Sheldrick, 1997)'
_diffrn_ambient_temperature 153(2)
_diffrn_detector_area_resol_mean none
_diffrn_measured_fraction_theta_full 0.984
_diffrn_measured_fraction_theta_max 0.984
_diffrn_measurement_device_type 'X8 APEX II'
_diffrn_measurement_method 'phi and omega scans'
_diffrn_radiation_monochromator graphite
_diffrn_radiation_type MoK\a
_diffrn_radiation_wavelength 0.71073
_diffrn_reflns_av_R_equivalents 0.0449
_diffrn_reflns_av_unetI/netI 0.0317
_diffrn_reflns_limit_h_max 13
_diffrn_reflns_limit_h_min -13
_diffrn_reflns_limit_k_max 7
_diffrn_reflns_limit_k_min -7
_diffrn_reflns_limit_l_max 19
_diffrn_reflns_limit_l_min -19
_diffrn_reflns_number 9428
_diffrn_reflns_theta_full 24.84
_diffrn_reflns_theta_max 24.84
_diffrn_reflns_theta_min 3.57
_diffrn_standards_decay_% none
_diffrn_standards_interval_count none
_diffrn_standards_interval_time none
_diffrn_standards_number none
_exptl_absorpt_coefficient_mu 0.779
_exptl_absorpt_correction_T_max 1
_exptl_absorpt_correction_T_min 0.854664
_exptl_absorpt_correction_type gaussian
_exptl_crystal_colour colorless
_exptl_crystal_density_diffrn 1.55
_exptl_crystal_density_method 'not measured'
_exptl_crystal_description block
_exptl_crystal_F_000 536
_exptl_crystal_size_max 0.27
_exptl_crystal_size_mid 0.18
_exptl_crystal_size_min 0.08
_refine_diff_density_max 1.267
_refine_diff_density_min -0.671
_refine_diff_density_rms 0.086
_refine_ls_extinction_method none
_refine_ls_goodness_of_fit_ref 1.042
_refine_ls_hydrogen_treatment constr
_refine_ls_matrix_type full
_refine_ls_number_parameters 136
_refine_ls_number_reflns 1926
_refine_ls_number_restraints 0
_refine_ls_restrained_S_all 1.042
_refine_ls_R_factor_all 0.1024
_refine_ls_R_factor_gt 0.0809
_refine_ls_shift/su_max 0
_refine_ls_shift/su_mean 0
_refine_ls_structure_factor_coef Fsqd
_refine_ls_weighting_details 'calc w=1/[\s^2^(Fo^2^)+(0.0290P)^2^+6.9665P] where P=(Fo^2^+2Fc^2^)/3'
_refine_ls_weighting_scheme calc
_refine_ls_wR_factor_gt 0.1558
_refine_ls_wR_factor_ref 0.1683
_reflns_number_gt 1487
_reflns_number_total 1926
_reflns_threshold_expression >2sigma(I)
_cod_data_source_file c4ra06040g2.cif
_cod_data_source_block eslmarcos69a22_0m
_cod_depositor_comments
;
The following automatic conversions were performed:

'_chemical_melting_point' value '102-104C' was changed to '376.1(10)'
- it was converted from degrees Celsius(C) to Kelvins(K), the average
value was taken and precision was estimated.

Automatic conversion script
Id: cif_fix_values 2281 2013-09-26 08:29:07Z andrius 
;
_cod_original_sg_symbol_H-M P2(1)/n
_cod_database_code 7217885

loop_
_symmetry_equiv_pos_as_xyz
'x, y, z'
'-x+1/2, y+1/2, -z+1/2'
'-x, -y, -z'
'x-1/2, -y-1/2, z-1/2'

loop_
_atom_site_label
_atom_site_type_symbol
_atom_site_fract_x
_atom_site_fract_y
_atom_site_fract_z
_atom_site_U_iso_or_equiv
_atom_site_adp_type
_atom_site_occupancy
_atom_site_symmetry_multiplicity
_atom_site_calc_flag
_atom_site_refinement_flags
Cl1 Cl 1.24382(14) 1.1979(3) 0.80647(9) 0.0600(5) Uani 1 1 d .
Cl2 Cl 1.36780(14) 0.8498(3) 0.90461(11) 0.0606(5) Uani 1 1 d .
Cl3 Cl 1.3096(2) 1.2420(3) 0.98094(11) 0.0822(7) Uani 1 1 d .
C1 C 1.2595(5) 1.0556(10) 0.9010(3) 0.0416(13) Uani 1 1 d .
C3 C 1.1057(5) 0.7545(12) 0.8992(4) 0.0537(17) Uani 1 1 d .
H3 H 1.1635 0.6413 0.9005 0.064 Uiso 1 1 calc R
C2 C 1.1329(5) 0.9762(12) 0.9069(4) 0.0549(17) Uani 1 1 d .
C4 C 0.9720(10) 0.7161(12) 0.8884(4) 0.087(3) Uani 1 1 d .
H4 H 0.9205 0.8397 0.8854 0.104 Uiso 1 1 calc R
C51 C 0.8015(5) 0.5094(14) 0.8625(3) 0.0558(19) Uani 1 1 d .
C53 C 0.6034(6) 0.6037(12) 0.7998(4) 0.0538(17) Uani 1 1 d .
H53 H 0.5478 0.7033 0.7695 0.065 Uiso 1 1 calc R
C56 C 0.7595(7) 0.3106(13) 0.8872(4) 0.066(2) Uani 1 1 d .
H56 H 0.8135 0.2078 0.9171 0.079 Uiso 1 1 calc R
C54 C 0.5642(6) 0.4101(13) 0.8252(4) 0.064(2) Uani 1 1 d .
H54 H 0.4813 0.3756 0.8125 0.076 Uiso 1 1 calc R
C52 C 0.7219(6) 0.6561(11) 0.8175(3) 0.0492(15) Uani 1 1 d .
H52 H 0.7496 0.791 0.7994 0.059 Uiso 1 1 calc R
C55 C 0.6413(7) 0.2657(13) 0.8683(4) 0.0646(19) Uani 1 1 d .
H55 H 0.6121 0.131 0.8856 0.078 Uiso 1 1 calc R
N5 N 0.9282(6) 0.5352(13) 0.8836(4) 0.0777(19) Uani 1 1 d .
H5 H 0.9745 0.4189 0.8931 0.093 Uiso 1 1 calc R
O21 O 1.0612(5) 1.1241(10) 0.9143(5) 0.116(3) Uani 1 1 d .

loop_
_atom_site_aniso_label
_atom_site_aniso_U_11
_atom_site_aniso_U_22
_atom_site_aniso_U_33
_atom_site_aniso_U_23
_atom_site_aniso_U_13
_atom_site_aniso_U_12
Cl1 0.0539(9) 0.0802(12) 0.0440(8) 0.0121(8) 0.0047(7) -0.0165(9)
Cl2 0.0410(8) 0.0711(12) 0.0686(11) -0.0090(9) 0.0072(7) 0.0107(8)
Cl3 0.1183(17) 0.0638(12) 0.0514(10) -0.0195(9) -0.0175(10) 0.0131(12)
C1 0.042(3) 0.042(3) 0.040(3) -0.005(3) 0.006(2) 0.001(3)
C3 0.033(3) 0.075(5) 0.047(3) 0.011(3) -0.008(3) -0.020(3)
C2 0.037(3) 0.064(5) 0.064(4) 0.021(3) 0.010(3) 0.009(3)
C4 0.181(10) 0.039(4) 0.053(4) 0.012(3) 0.053(5) -0.008(5)
C51 0.024(3) 0.109(6) 0.034(3) -0.020(4) 0.003(2) 0.001(3)
C53 0.049(4) 0.068(5) 0.043(3) 0.004(3) 0.006(3) 0.013(3)
C56 0.085(5) 0.077(5) 0.038(3) 0.010(3) 0.015(3) 0.030(5)
C54 0.049(4) 0.083(6) 0.062(4) -0.008(4) 0.019(3) -0.018(4)
C52 0.058(4) 0.050(4) 0.042(3) -0.002(3) 0.015(3) -0.015(3)
C55 0.089(6) 0.054(4) 0.056(4) -0.001(3) 0.028(4) -0.012(4)
N5 0.083(5) 0.088(5) 0.062(4) -0.010(4) 0.014(3) -0.001(4)
O21 0.074(4) 0.092(4) 0.201(7) 0.079(5) 0.077(4) 0.045(4)

loop_
_atom_type_symbol
_atom_type_description
_atom_type_scat_dispersion_real
_atom_type_scat_dispersion_imag
_atom_type_scat_source
C C 0.0033 0.0016 'International Tables Vol C Tables 4.2.6.8 and 6.1.1.4'
H H 0 0 'International Tables Vol C Tables 4.2.6.8 and 6.1.1.4'
N N 0.0061 0.0033 'International Tables Vol C Tables 4.2.6.8 and 6.1.1.4'
O O 0.0106 0.006 'International Tables Vol C Tables 4.2.6.8 and 6.1.1.4'
Cl Cl 0.1484 0.1585 'International Tables Vol C Tables 4.2.6.8 and 6.1.1.4'

loop_
_geom_angle_atom_site_label_1
_geom_angle_atom_site_label_2
_geom_angle_atom_site_label_3
_geom_angle
C2 C1 Cl2 115.6(4)
C2 C1 Cl3 109.2(4)
Cl2 C1 Cl3 108.1(3)
C2 C1 Cl1 105.7(4)
Cl2 C1 Cl1 109.4(3)
Cl3 C1 Cl1 108.6(3)
C2 C3 C4 111.3(6)
C2 C3 H3 124.4
C4 C3 H3 124.4
O21 C2 C3 125.4(7)
O21 C2 C1 114.8(6)
C3 C2 C1 119.7(6)
N5 C4 C3 122.8(9)
N5 C4 H4 118.6
C3 C4 H4 118.6
C52 C51 C56 119.7(6)
C52 C51 N5 126.0(7)
C56 C51 N5 114.2(7)
C54 C53 C52 120.4(6)
C54 C53 H53 119.8
C52 C53 H53 119.8
C55 C56 C51 119.3(7)
C55 C56 H56 120.4
C51 C56 H56 120.4
C55 C54 C53 121.0(7)
C55 C54 H54 119.5
C53 C54 H54 119.5
C53 C52 C51 118.9(6)
C53 C52 H52 120.5
C51 C52 H52 120.5
C56 C55 C54 120.7(7)
C56 C55 H55 119.6
C54 C55 H55 119.6
C4 N5 C51 120.2(9)
C4 N5 H5 119.9
C51 N5 H5 119.9

loop_
_geom_bond_atom_site_label_1
_geom_bond_atom_site_label_2
_geom_bond_distance
Cl1 C1 1.778(6)
Cl2 C1 1.751(6)
Cl3 C1 1.761(6)
C1 C2 1.538(8)
C3 C2 1.387(10)
C3 C4 1.514(12)
C3 H3 0.95
C2 O21 1.237(8)
C4 N5 1.206(9)
C4 H4 0.95
C51 C52 1.388(9)
C51 C56 1.392(11)
C51 N5 1.425(8)
C53 C54 1.356(10)
C53 C52 1.362(8)
C53 H53 0.95
C56 C55 1.349(10)
C56 H56 0.95
C54 C55 1.350(10)
C54 H54 0.95
C52 H52 0.95
C55 H55 0.95
N5 H5 0.88

loop_
_geom_torsion_atom_site_label_1
_geom_torsion_atom_site_label_2
_geom_torsion_atom_site_label_3
_geom_torsion_atom_site_label_4
_geom_torsion
C4 C3 C2 O21 8.3(10)
C4 C3 C2 C1 -167.7(5)
Cl2 C1 C2 O21 171.6(6)
Cl3 C1 C2 O21 49.5(7)
Cl1 C1 C2 O21 -67.2(7)
Cl2 C1 C2 C3 -11.9(8)
Cl3 C1 C2 C3 -134.1(6)
Cl1 C1 C2 C3 109.2(6)
C2 C3 C4 N5 -177.2(7)
C52 C51 C56 C55 -1.3(9)
N5 C51 C56 C55 -178.0(6)
C52 C53 C54 C55 0.0(10)
C54 C53 C52 C51 -0.6(9)
C56 C51 C52 C53 1.2(9)
N5 C51 C52 C53 177.6(6)
C51 C56 C55 C54 0.7(10)
C53 C54 C55 C56 0.0(11)
C3 C4 N5 C51 -171.5(5)
C52 C51 N5 C4 25.8(10)
C56 C51 N5 C4 -157.7(7)
